data_1546573
loop_
_publ_author_name
'Gunawardana, C. A.'
'Desper, J.'
'Sinha, A. S.'
'&#x00D0;akovi\'c, M.'
'Aaker\"oy, C. B.'

_publ_section_title
;
 Competition and selectivity in supramolecular synthesis: structural
 landscape around 1-(pyridylmethyl)-2,2&#x2032;-biimidazoles
;
_journal_name_full 'Faraday Discuss.'
_journal_paper_doi 10.1039/C7FD00080D
_journal_year 2017
_chemical_formula_moiety 'C12 H11 N5, C7 H6 O2'
_chemical_formula_sum 'C19 H17 N5 O2'
_chemical_formula_weight 347.38
_space_group_crystal_system triclinic
_space_group_IT_number 2
_space_group_name_Hall '-P 1'
_space_group_name_H-M_alt 'P -1'
_symmetry_space_group_name_Hall '-P 1'
_symmetry_space_group_name_H-M 'P -1'
_atom_sites_solution_hydrogens mixed
_atom_sites_solution_primary direct
_atom_sites_solution_secondary difmap
_audit_update_record
;
2017-02-17 deposited with the CCDC.
2017-04-04 downloaded from the CCDC.
;
_cell_angle_alpha 90.229(19)
_cell_angle_beta 91.564(17)
_cell_angle_gamma 93.223(16)
_cell_formula_units_Z 2
_cell_length_a 7.028(2)
_cell_length_b 9.024(3)
_cell_length_c 13.602(4)
_cell_measurement_reflns_used 7942
_cell_measurement_temperature 130.(2)
_cell_measurement_theta_max 25.54
_cell_measurement_theta_min 2.26
_cell_volume 860.9(5)
_computing_cell_refinement 'Bruker SAINT'
_computing_data_collection 'Bruker APEX2'
_computing_data_reduction 'Bruker SAINT'
_computing_molecular_graphics 'Bruker SHELXTL'
_computing_publication_material 'Bruker SHELXTL'
_computing_structure_refinement 'SHELXL-2014/7 (Sheldrick, 2014)'
_computing_structure_solution 'SHELXS-97 (Sheldrick 2008)'
_diffrn_ambient_temperature 130.(2)
_diffrn_measured_fraction_theta_full 0.983
_diffrn_measured_fraction_theta_max 0.983
_diffrn_measurement_device_type 'Bruker APEX-II CCD'
_diffrn_measurement_method '\f and \w scans'
_diffrn_radiation_monochromator graphite
_diffrn_radiation_source 'Fine-focus sealed tube'
_diffrn_radiation_type MoK\a
_diffrn_radiation_wavelength 0.71073
_diffrn_reflns_av_R_equivalents 0.0398
_diffrn_reflns_av_unetI/netI 0.0270
_diffrn_reflns_limit_h_max 8
_diffrn_reflns_limit_h_min -8
_diffrn_reflns_limit_k_max 10
_diffrn_reflns_limit_k_min -10
_diffrn_reflns_limit_l_max 16
_diffrn_reflns_limit_l_min -16
_diffrn_reflns_number 18617
_diffrn_reflns_theta_full 25.73
_diffrn_reflns_theta_max 25.73
_diffrn_reflns_theta_min 2.26
_exptl_absorpt_coefficient_mu 0.091
_exptl_absorpt_correction_T_max 0.98
_exptl_absorpt_correction_T_min 0.96
_exptl_absorpt_correction_type multi-scan
_exptl_absorpt_process_details SADABS
_exptl_crystal_colour Red
_exptl_crystal_density_diffrn 1.340
_exptl_crystal_density_method 'not measured'
_exptl_crystal_description Blocks
_exptl_crystal_F_000 364
_exptl_crystal_size_max 0.492
_exptl_crystal_size_mid 0.374
_exptl_crystal_size_min 0.268
_refine_diff_density_max 0.176
_refine_diff_density_min -0.242
_refine_ls_extinction_method none
_refine_ls_goodness_of_fit_ref 1.048
_refine_ls_hydrogen_treatment mixed
_refine_ls_matrix_type full
_refine_ls_number_parameters 243
_refine_ls_number_reflns 3240
_refine_ls_number_restraints 1
_refine_ls_restrained_S_all 1.049
_refine_ls_R_factor_all 0.0438
_refine_ls_R_factor_gt 0.0360
_refine_ls_shift/su_max 0.000
_refine_ls_shift/su_mean 0.000
_refine_ls_structure_factor_coef Fsqd
_refine_ls_weighting_details 'w=1/[\s^2^(Fo^2^)+(0.0482P)^2^+0.2166P] where P=(Fo^2^+2Fc^2^)/3'
_refine_ls_weighting_scheme calc
_refine_ls_wR_factor_gt 0.0923
_refine_ls_wR_factor_ref 0.0980
_reflns_number_gt 2746
_reflns_number_total 3240
_reflns_threshold_expression 'I > 2\s(I)'
_cod_data_source_file c7fd00080d2.cif
_cod_data_source_block A2HBD1
_cod_original_cell_volume 860.9(4)
_cod_database_code 1546573

loop_
_space_group_symop_operation_xyz
'x, y, z'
'-x, -y, -z'

loop_
_atom_site_type_symbol
_atom_site_label
_atom_site_fract_x
_atom_site_fract_y
_atom_site_fract_z
_atom_site_U_iso_or_equiv
_atom_site_adp_type
_atom_site_calc_flag
_atom_site_refinement_flags_adp
_atom_site_refinement_flags_posn
_atom_site_occupancy
N N1 0.61030(15) 0.59872(12) 0.18746(8) 0.0248(3) Uani d . . 1
C C2 0.71976(18) 0.52985(14) 0.12099(9) 0.0228(3) Uani d . . 1
N N3 0.88803(16) 0.60142(12) 0.11148(8) 0.0275(3) Uani d . . 1
C C4 0.8851(2) 0.72139(16) 0.17463(10) 0.0314(3) Uani d . . 1
H H4 0.987 0.7942 0.184 0.038 Uiso calc U R 1
C C5 0.7171(2) 0.72130(15) 0.22160(10) 0.0298(3) Uani d . . 1
H H5 0.6808 0.7918 0.2686 0.036 Uiso calc U R 1
H H6 0.887(2) 0.3688(17) -0.0206(11) 0.034(4) Uiso d . . 1
N N6 0.77588(17) 0.33123(12) 0.00290(8) 0.0251(3) Uani d . . 1
C C7 0.66143(18) 0.39405(14) 0.06859(9) 0.0233(3) Uani d . . 1
N N8 0.50030(16) 0.31376(12) 0.08044(9) 0.0299(3) Uani d . . 1
C C9 0.5130(2) 0.19461(15) 0.01821(11) 0.0328(3) Uani d . . 1
H H9 0.4173 0.1166 0.0097 0.039 Uiso calc U R 1
C C10 0.6810(2) 0.20319(15) -0.02967(10) 0.0301(3) Uani d . . 1
H H10 0.7235 0.1343 -0.0761 0.036 Uiso calc U R 1
C C11 0.41197(18) 0.56388(15) 0.21410(10) 0.0265(3) Uani d . . 1
H H11A 0.3466 0.507 0.1594 0.032 Uiso calc U R 1
H H11B 0.3478 0.6581 0.2209 0.032 Uiso calc U R 1
C C12 0.38664(18) 0.47671(14) 0.30735(9) 0.0236(3) Uani d . . 1
C C13 0.53223(19) 0.40415(14) 0.35434(10) 0.0255(3) Uani d . . 1
H H13 0.6559 0.4127 0.3277 0.031 Uiso calc U R 1
N N14 0.50633(16) 0.32272(12) 0.43548(8) 0.0275(3) Uani d . . 1
C C15 0.3304(2) 0.31089(15) 0.47181(10) 0.0291(3) Uani d . . 1
H H15 0.3105 0.2528 0.5291 0.035 Uiso calc U R 1
C C16 0.1762(2) 0.37933(15) 0.42982(10) 0.0309(3) Uani d . . 1
H H16 0.0536 0.3682 0.4575 0.037 Uiso calc U R 1
C C17 0.20536(19) 0.46360(15) 0.34716(10) 0.0291(3) Uani d . . 1
H H17 0.1028 0.5127 0.3172 0.035 Uiso calc U R 1
C C18 0.82793(18) 1.01072(13) 0.66475(9) 0.0229(3) Uani d . . 1
C C19 1.01875(18) 1.00363(14) 0.63982(10) 0.0247(3) Uani d . . 1
H H19 1.0647 1.0557 0.5839 0.03 Uiso calc U R 1
C C20 1.14190(19) 0.92107(15) 0.69606(10) 0.0288(3) Uani d . . 1
H H20 1.2714 0.9163 0.6786 0.035 Uiso calc U R 1
C C21 1.0748(2) 0.84600(16) 0.77743(11) 0.0323(3) Uani d . . 1
H H21 1.159 0.7908 0.8167 0.039 Uiso calc U R 1
C C22 0.8836(2) 0.85086(16) 0.80232(10) 0.0322(3) Uani d . . 1
H H22 0.838 0.7981 0.858 0.039 Uiso calc U R 1
C C23 0.76026(19) 0.93244(15) 0.74594(10) 0.0269(3) Uani d . . 1
H H23 0.6301 0.935 0.7626 0.032 Uiso calc U R 1
C C24 0.69187(19) 1.09963(14) 0.60646(9) 0.0247(3) Uani d . . 1
H H25 0.676(3) 1.226(2) 0.5018(15) 0.078(7) Uiso d . D 1
O O25 0.77118(14) 1.17833(11) 0.53588(7) 0.0328(2) Uani d . D 1
O O26 0.52205(14) 1.09944(12) 0.62348(8) 0.0386(3) Uani d . . 1

loop_
_atom_site_aniso_label
_atom_site_aniso_U_11
_atom_site_aniso_U_22
_atom_site_aniso_U_33
_atom_site_aniso_U_12
_atom_site_aniso_U_13
_atom_site_aniso_U_23
N1 0.0263(6) 0.0255(6) 0.0227(6) 0.0001(5) 0.0042(4) 0.0018(4)
C2 0.0251(7) 0.0239(6) 0.0196(6) 0.0010(5) 0.0030(5) 0.0043(5)
N3 0.0269(6) 0.0291(6) 0.0259(6) -0.0039(5) 0.0048(5) -0.0023(5)
C4 0.0324(8) 0.0319(7) 0.0291(7) -0.0076(6) 0.0054(6) -0.0074(6)
C5 0.0344(8) 0.0270(7) 0.0278(7) -0.0024(6) 0.0045(6) -0.0049(6)
N6 0.0301(6) 0.0228(6) 0.0220(6) -0.0032(5) 0.0051(5) 0.0024(4)
C7 0.0260(7) 0.0232(6) 0.0205(6) -0.0001(5) 0.0020(5) 0.0051(5)
N8 0.0303(6) 0.0242(6) 0.0349(7) -0.0027(5) 0.0054(5) 0.0023(5)
C9 0.0361(8) 0.0239(7) 0.0376(8) -0.0081(6) 0.0046(6) 0.0007(6)
C10 0.0414(8) 0.0218(7) 0.0265(7) -0.0043(6) 0.0042(6) -0.0008(5)
C11 0.0239(7) 0.0293(7) 0.0269(7) 0.0034(5) 0.0043(5) 0.0032(6)
C12 0.0267(7) 0.0213(6) 0.0226(7) -0.0017(5) 0.0027(5) -0.0031(5)
C13 0.0246(7) 0.0260(7) 0.0259(7) -0.0001(5) 0.0050(5) -0.0001(5)
N14 0.0289(6) 0.0276(6) 0.0260(6) 0.0007(5) 0.0030(5) 0.0024(5)
C15 0.0333(8) 0.0278(7) 0.0261(7) -0.0011(6) 0.0067(6) 0.0018(6)
C16 0.0260(7) 0.0345(8) 0.0323(8) -0.0019(6) 0.0092(6) 0.0007(6)
C17 0.0253(7) 0.0312(7) 0.0310(8) 0.0019(6) 0.0018(6) 0.0002(6)
C18 0.0264(7) 0.0213(6) 0.0206(7) -0.0027(5) 0.0038(5) -0.0042(5)
C19 0.0271(7) 0.0252(6) 0.0215(7) -0.0038(5) 0.0047(5) -0.0014(5)
C20 0.0244(7) 0.0308(7) 0.0309(8) -0.0010(6) 0.0027(6) -0.0018(6)
C21 0.0338(8) 0.0319(7) 0.0310(8) 0.0015(6) -0.0024(6) 0.0053(6)
C22 0.0380(8) 0.0327(7) 0.0255(7) -0.0036(6) 0.0053(6) 0.0064(6)
C23 0.0265(7) 0.0285(7) 0.0254(7) -0.0035(5) 0.0062(5) -0.0015(5)
C24 0.0281(7) 0.0250(7) 0.0213(7) -0.0001(5) 0.0078(5) -0.0033(5)
O25 0.0279(5) 0.0414(6) 0.0296(5) 0.0028(4) 0.0072(4) 0.0126(4)
O26 0.0282(6) 0.0474(6) 0.0418(6) 0.0099(5) 0.0146(5) 0.0157(5)

loop_
_atom_type_symbol
_atom_type_description
_atom_type_scat_dispersion_real
_atom_type_scat_dispersion_imag
_atom_type_scat_source
C C 0.0033 0.0016 'International Tables Vol C Tables 4.2.6.8 and 6.1.1.4'
H H 0.0000 0.0000 'International Tables Vol C Tables 4.2.6.8 and 6.1.1.4'
N N 0.0061 0.0033 'International Tables Vol C Tables 4.2.6.8 and 6.1.1.4'
O O 0.0106 0.0060 'International Tables Vol C Tables 4.2.6.8 and 6.1.1.4'

loop_
_geom_angle_atom_site_label_1
_geom_angle_atom_site_label_2
_geom_angle_atom_site_label_3
_geom_angle
C2 N1 C5 106.57(11)
C2 N1 C11 129.55(11)
C5 N1 C11 123.66(11)
N3 C2 N1 111.71(11)
N3 C2 C7 123.70(12)
N1 C2 C7 124.58(12)
C2 N3 C4 104.67(11)
C5 C4 N3 110.91(12)
C5 C4 H4 124.5
N3 C4 H4 124.5
C4 C5 N1 106.14(12)
C4 C5 H5 126.9
N1 C5 H5 126.9
C7 N6 C10 106.66(11)
C7 N6 H6 128.2(10)
C10 N6 H6 124.9(10)
N8 C7 N6 112.20(12)
N8 C7 C2 125.78(12)
N6 C7 C2 121.96(12)
C7 N8 C9 104.27(12)
C10 C9 N8 110.99(12)
C10 C9 H9 124.5
N8 C9 H9 124.5
C9 C10 N6 105.87(12)
C9 C10 H10 127.1
N6 C10 H10 127.1
N1 C11 C12 115.29(11)
N1 C11 H11A 108.5
C12 C11 H11A 108.5
N1 C11 H11B 108.5
C12 C11 H11B 108.5
H11A C11 H11B 107.5
C13 C12 C17 118.03(12)
C13 C12 C11 123.59(12)
C17 C12 C11 118.35(12)
N14 C13 C12 123.02(12)
N14 C13 H13 118.5
C12 C13 H13 118.5
C13 N14 C15 117.78(12)
N14 C15 C16 123.26(13)
N14 C15 H15 118.4
C16 C15 H15 118.4
C17 C16 C15 118.29(13)
C17 C16 H16 120.9
C15 C16 H16 120.9
C16 C17 C12 119.62(13)
C16 C17 H17 120.2
C12 C17 H17 120.2
C23 C18 C19 119.58(12)
C23 C18 C24 118.41(12)
C19 C18 C24 122.02(12)
C20 C19 C18 120.58(12)
C20 C19 H19 119.7
C18 C19 H19 119.7
C21 C20 C19 119.55(13)
C21 C20 H20 120.2
C19 C20 H20 120.2
C20 C21 C22 120.32(13)
C20 C21 H21 119.8
C22 C21 H21 119.8
C23 C22 C21 120.19(13)
C23 C22 H22 119.9
C21 C22 H22 119.9
C22 C23 C18 119.76(13)
C22 C23 H23 120.1
C18 C23 H23 120.1
O26 C24 O25 123.09(13)
O26 C24 C18 122.78(12)
O25 C24 C18 114.13(11)
C24 O25 H25 108.3(13)

loop_
_geom_bond_atom_site_label_1
_geom_bond_atom_site_label_2
_geom_bond_distance
N1 C2 1.3721(17)
N1 C5 1.3735(17)
N1 C11 1.4671(17)
C2 N3 1.3249(17)
C2 C7 1.4487(18)
N3 C4 1.3807(18)
C4 C5 1.358(2)
C4 H4 0.95
C5 H5 0.95
N6 C7 1.3613(17)
N6 C10 1.3672(17)
N6 H6 0.903(16)
C7 N8 1.3236(17)
N8 C9 1.3742(18)
C9 C10 1.362(2)
C9 H9 0.95
C10 H10 0.95
C11 C12 1.5046(18)
C11 H11A 0.99
C11 H11B 0.99
C12 C13 1.3882(19)
C12 C17 1.3970(19)
C13 N14 1.3393(17)
C13 H13 0.95
N14 C15 1.3431(18)
C15 C16 1.388(2)
C15 H15 0.95
C16 C17 1.373(2)
C16 H16 0.95
C17 H17 0.95
C18 C23 1.3936(18)
C18 C19 1.3972(18)
C18 C24 1.4956(19)
C19 C20 1.3893(19)
C19 H19 0.95
C20 C21 1.380(2)
C20 H20 0.95
C21 C22 1.398(2)
C21 H21 0.95
C22 C23 1.386(2)
C22 H22 0.95
C23 H23 0.95
C24 O26 1.2218(16)
C24 O25 1.3141(16)
O25 H25 0.930(19)

loop_
_geom_hbond_atom_site_label_D
_geom_hbond_atom_site_label_H
_geom_hbond_atom_site_label_A
_geom_hbond_site_symmetry_A
_geom_hbond_distance_DH
_geom_hbond_distance_HA
_geom_hbond_distance_DA
_geom_hbond_angle_DHA
O25 H25 N14 1_565 0.930(19) 1.750(19) 2.6787(16) 177.(2)
N6 H6 N3 2_765 0.903(16) 2.038(16) 2.9010(17) 159.4(14)

loop_
_geom_torsion_atom_site_label_1
_geom_torsion_atom_site_label_2
_geom_torsion_atom_site_label_3
_geom_torsion_atom_site_label_4
_geom_torsion
C5 N1 C2 N3 0.04(15)
C11 N1 C2 N3 174.76(12)
C5 N1 C2 C7 178.97(12)
C11 N1 C2 C7 -6.3(2)
N1 C2 N3 C4 -0.13(15)
C7 C2 N3 C4 -179.06(12)
C2 N3 C4 C5 0.17(16)
N3 C4 C5 N1 -0.14(16)
C2 N1 C5 C4 0.06(15)
C11 N1 C5 C4 -175.05(12)
C10 N6 C7 N8 0.42(15)
C10 N6 C7 C2 177.77(12)
N3 C2 C7 N8 175.35(12)
N1 C2 C7 N8 -3.4(2)
N3 C2 C7 N6 -1.6(2)
N1 C2 C7 N6 179.57(11)
N6 C7 N8 C9 -0.58(15)
C2 C7 N8 C9 -177.81(13)
C7 N8 C9 C10 0.53(16)
N8 C9 C10 N6 -0.29(16)
C7 N6 C10 C9 -0.07(15)
C2 N1 C11 C12 99.44(15)
C5 N1 C11 C12 -86.65(15)
N1 C11 C12 C13 -14.18(18)
N1 C11 C12 C17 168.10(11)
C17 C12 C13 N14 0.06(19)
C11 C12 C13 N14 -177.66(12)
C12 C13 N14 C15 0.47(19)
C13 N14 C15 C16 -0.4(2)
N14 C15 C16 C17 -0.2(2)
C15 C16 C17 C12 0.7(2)
C13 C12 C17 C16 -0.66(19)
C11 C12 C17 C16 177.18(12)
C23 C18 C19 C20 -0.94(19)
C24 C18 C19 C20 179.41(12)
C18 C19 C20 C21 -0.2(2)
C19 C20 C21 C22 1.0(2)
C20 C21 C22 C23 -0.7(2)
C21 C22 C23 C18 -0.5(2)
C19 C18 C23 C22 1.33(19)
C24 C18 C23 C22 -179.02(12)
C23 C18 C24 O26 -4.46(19)
C19 C18 C24 O26 175.19(12)
C23 C18 C24 O25 175.19(11)
C19 C18 C24 O25 -5.16(17)
